data_7021453
loop_
_publ_author_name
'Zou, Xiaoyan'
'Li, Mingjie'
'Yan, Pengfei'
'Zhang, Juwen'
'Hou, Guangfeng'
'Li, Guangming'

_publ_section_title
;
 Systematic study on the structures of salen type lanthanide complexes
 tuned by lanthanide contraction and corresponding luminescence.
;
_journal_issue 26
_journal_name_full 'Dalton transactions (Cambridge, England : 2003)'
_journal_page_first 9482
_journal_page_last 9489
_journal_paper_doi 10.1039/c3dt50534k
_journal_volume 42
_journal_year 2013
_chemical_formula_moiety 'C68 H72 Yb2 N14 O26, 2(C H2 Cl2), 2(C H4 O)'
_chemical_formula_sum 'C72 H84 Cl4 N14 O28 Yb2'
_chemical_formula_weight 2081.41
_chemical_name_systematic
;
?
;
_space_group_IT_number 2
_symmetry_cell_setting triclinic
_symmetry_space_group_name_Hall '-P 1'
_symmetry_space_group_name_H-M 'P -1'
_atom_sites_solution_hydrogens geom
_atom_sites_solution_primary direct
_atom_sites_solution_secondary difmap
_audit_creation_method SHELXL-97
_cell_angle_alpha 92.00(3)
_cell_angle_beta 106.70(3)
_cell_angle_gamma 92.49(3)
_cell_formula_units_Z 1
_cell_length_a 10.963(2)
_cell_length_b 10.998(2)
_cell_length_c 18.653(4)
_cell_measurement_reflns_used 18009
_cell_measurement_temperature 293(2)
_cell_measurement_theta_max 27.52
_cell_measurement_theta_min 3.01
_cell_volume 2149.5(8)
_computing_cell_refinement 'RAPID-AUTO (Rigaku 1998 <i>RAPID-AUTO</i>)'
_computing_data_collection 'RAPID-AUTO (Rigaku 1998 <i>RAPID-AUTO</i>)'
_computing_data_reduction 'CrystalClear (Rigaku/MSC, 2002)'
_computing_molecular_graphics 'SHELXTL (Sheldrick, 2008)'
_computing_publication_material SHELXL-97
_computing_structure_refinement 'SHELXL-97 (Sheldrick, 2008)'
_computing_structure_solution 'SHELXS-97 (Sheldrick, 2008)'
_diffrn_ambient_temperature 293(2)
_diffrn_measured_fraction_theta_full 0.988
_diffrn_measured_fraction_theta_max 0.988
_diffrn_measurement_device_type 'Rigaku RAXIS-RAPID'
_diffrn_measurement_method '\w scan'
_diffrn_radiation_monochromator graphite
_diffrn_radiation_source 'fine-focus sealed tube'
_diffrn_radiation_type MoK\a
_diffrn_radiation_wavelength 0.71073
_diffrn_reflns_av_R_equivalents 0.0377
_diffrn_reflns_av_unetI/netI 0.0514
_diffrn_reflns_limit_h_max 14
_diffrn_reflns_limit_h_min -14
_diffrn_reflns_limit_k_max 14
_diffrn_reflns_limit_k_min -13
_diffrn_reflns_limit_l_max 24
_diffrn_reflns_limit_l_min -24
_diffrn_reflns_number 21274
_diffrn_reflns_theta_full 27.48
_diffrn_reflns_theta_max 27.48
_diffrn_reflns_theta_min 3.01
_diffrn_standards_decay_% 0
_diffrn_standards_interval_count 0
_diffrn_standards_interval_time 0
_diffrn_standards_number 0
_exptl_absorpt_coefficient_mu 2.372
_exptl_absorpt_correction_T_max 0.6523
_exptl_absorpt_correction_T_min 0.5575
_exptl_absorpt_correction_type multi-scan
_exptl_absorpt_process_details 'ABSCOR (Higashi, 1995)'
_exptl_crystal_colour yellow
_exptl_crystal_density_diffrn 1.608
_exptl_crystal_density_method 'not measured'
_exptl_crystal_description block
_exptl_crystal_F_000 1046
_exptl_crystal_size_max 0.28
_exptl_crystal_size_mid 0.26
_exptl_crystal_size_min 0.20
_refine_diff_density_max 1.681
_refine_diff_density_min -1.120
_refine_diff_density_rms 0.171
_refine_ls_extinction_method none
_refine_ls_goodness_of_fit_ref 1.064
_refine_ls_hydrogen_treatment mixed
_refine_ls_matrix_type full
_refine_ls_number_parameters 542
_refine_ls_number_reflns 9774
_refine_ls_number_restraints 6
_refine_ls_restrained_S_all 1.064
_refine_ls_R_factor_all 0.0665
_refine_ls_R_factor_gt 0.0536
_refine_ls_shift/su_max 0.002
_refine_ls_shift/su_mean 0.000
_refine_ls_structure_factor_coef Fsqd
_refine_ls_weighting_details 'calc w=1/[\s^2^(Fo^2^)+(0.0988P)^2^+1.5765P] where P=(Fo^2^+2Fc^2^)/3'
_refine_ls_weighting_scheme calc
_refine_ls_wR_factor_gt 0.1466
_refine_ls_wR_factor_ref 0.1559
_reflns_number_gt 8142
_reflns_number_total 9774
_reflns_threshold_expression >2sigma(I)
_cod_data_source_file c3dt50534k.txt
_cod_data_source_block yb
_cod_original_cell_volume 2149.4(7)
_cod_database_code 7021453

loop_
_symmetry_equiv_pos_as_xyz
'x, y, z'
'-x, -y, -z'

loop_
_atom_site_label
_atom_site_type_symbol
_atom_site_fract_x
_atom_site_fract_y
_atom_site_fract_z
_atom_site_U_iso_or_equiv
_atom_site_adp_type
_atom_site_occupancy
_atom_site_symmetry_multiplicity
_atom_site_calc_flag
_atom_site_refinement_flags
C1 C 0.2020(5) 0.6974(5) 0.2184(3) 0.0335(11) Uani 1 1 d .
C2 C 0.1912(6) 0.8010(6) 0.1746(4) 0.0459(14) Uani 1 1 d .
H2 H 0.2606 0.8293 0.1595 0.055 Uiso 1 1 calc R
C3 C 0.0798(7) 0.8602(6) 0.1540(4) 0.0538(16) Uani 1 1 d .
H3 H 0.0754 0.9288 0.1258 0.065 Uiso 1 1 calc R
C4 C -0.0267(7) 0.8198(7) 0.1746(4) 0.0560(18) Uani 1 1 d .
H4 H -0.1017 0.8607 0.1596 0.067 Uiso 1 1 calc R
C5 C -0.0212(6) 0.7203(7) 0.2166(4) 0.0481(15) Uani 1 1 d .
H5 H -0.0927 0.6931 0.2301 0.058 Uiso 1 1 calc R
C6 C 0.0934(5) 0.6579(5) 0.2400(3) 0.0339(11) Uani 1 1 d .
C7 C 0.0954(5) 0.5592(5) 0.2864(3) 0.0372(12) Uani 1 1 d .
H7 H 0.0202 0.5385 0.2978 0.045 Uiso 1 1 calc R
C8 C 0.1946(6) 0.4012(5) 0.3688(3) 0.0378(12) Uani 1 1 d .
H8A H 0.2180 0.3248 0.3504 0.045 Uiso 1 1 calc R
H8B H 0.1102 0.3887 0.3751 0.045 Uiso 1 1 calc R
C9 C 0.2905(6) 0.4405(5) 0.4445(3) 0.0375(12) Uani 1 1 d .
H9A H 0.2983 0.3740 0.4781 0.045 Uiso 1 1 calc R
H9B H 0.3735 0.4585 0.4374 0.045 Uiso 1 1 calc R
C10 C 0.2495(6) 0.5520(6) 0.4797(3) 0.0410(13) Uani 1 1 d .
H10A H 0.2343 0.6164 0.4445 0.049 Uiso 1 1 calc R
H10B H 0.1705 0.5320 0.4914 0.049 Uiso 1 1 calc R
C11 C 0.3922(6) 0.7054(5) 0.5649(3) 0.0364(11) Uani 1 1 d .
H11 H 0.3606 0.7635 0.5303 0.044 Uiso 1 1 calc R
C12 C 0.4874(6) 0.7452(5) 0.6336(3) 0.0357(11) Uani 1 1 d .
C13 C 0.5247(8) 0.8716(5) 0.6426(4) 0.0555(18) Uani 1 1 d .
H13 H 0.4892 0.9242 0.6052 0.067 Uiso 1 1 calc R
C14 C 0.6141(9) 0.9142(6) 0.7073(5) 0.070(2) Uani 1 1 d .
H14 H 0.6386 0.9968 0.7142 0.085 Uiso 1 1 calc R
C15 C 0.6676(8) 0.8366(6) 0.7618(4) 0.059(2) Uani 1 1 d .
H15 H 0.7288 0.8679 0.8048 0.071 Uiso 1 1 calc R
C16 C 0.6338(6) 0.7134(5) 0.7551(3) 0.0405(12) Uani 1 1 d .
H16 H 0.6718 0.6628 0.7932 0.049 Uiso 1 1 calc R
C17 C 0.5404(5) 0.6646(5) 0.6896(3) 0.0311(10) Uani 1 1 d .
C18 C 0.4249(6) 0.4938(7) 0.0909(3) 0.0466(14) Uani 1 1 d .
C19 C 0.3416(7) 0.5746(8) 0.0489(4) 0.0604(19) Uani 1 1 d .
H19 H 0.3329 0.6498 0.0708 0.072 Uiso 1 1 calc R
C20 C 0.2726(8) 0.5458(12) -0.0236(5) 0.087(3) Uani 1 1 d .
H20 H 0.2184 0.6013 -0.0509 0.105 Uiso 1 1 calc R
C21 C 0.2838(9) 0.4319(14) -0.0570(5) 0.099(4) Uani 1 1 d .
H21 H 0.2364 0.4125 -0.1064 0.119 Uiso 1 1 calc R
C22 C 0.3598(9) 0.3528(11) -0.0197(5) 0.081(3) Uani 1 1 d .
H22 H 0.3663 0.2784 -0.0432 0.097 Uiso 1 1 calc R
C23 C 0.4338(6) 0.3786(7) 0.0570(4) 0.0505(16) Uani 1 1 d .
C24 C 0.5160(8) 0.2921(8) 0.0948(5) 0.063(2) Uani 1 1 d .
H24 H 0.5144 0.2173 0.0695 0.076 Uiso 1 1 calc R
C25 C 0.6752(9) 0.2156(7) 0.2039(6) 0.067(2) Uani 1 1 d .
H25A H 0.6467 0.1358 0.1795 0.080 Uiso 1 1 calc R
H25B H 0.6651 0.2147 0.2539 0.080 Uiso 1 1 calc R
C26 C 0.8126(9) 0.2384(9) 0.2101(5) 0.071(2) Uani 1 1 d .
H26A H 0.8408 0.3192 0.2330 0.085 Uiso 1 1 calc R
H26B H 0.8236 0.2362 0.1603 0.085 Uiso 1 1 calc R
C27 C 0.8956(10) 0.1443(9) 0.2568(5) 0.079(3) Uani 1 1 d .
H27A H 0.8625 0.0630 0.2367 0.095 Uiso 1 1 calc R
H27B H 0.9818 0.1550 0.2530 0.095 Uiso 1 1 calc R
C28 C 0.8535(7) 0.0720(7) 0.3659(5) 0.062(2) Uani 1 1 d .
H28 H 0.8152 0.0029 0.3366 0.074 Uiso 1 1 calc R
C29 C 0.8577(7) 0.0766(7) 0.4430(5) 0.0590(19) Uani 1 1 d .
C30 C 0.8003(8) -0.0143(10) 0.4747(7) 0.082(3) Uani 1 1 d .
H30 H 0.7584 -0.0817 0.4448 0.098 Uiso 1 1 calc R
C31 C 0.8043(11) -0.0065(14) 0.5496(8) 0.103(4) Uani 1 1 d .
H31 H 0.7638 -0.0665 0.5699 0.123 Uiso 1 1 calc R
C32 C 0.8699(10) 0.0922(12) 0.5933(6) 0.087(3) Uani 1 1 d .
H32 H 0.8730 0.0976 0.6436 0.105 Uiso 1 1 calc R
C33 C 0.9280(11) 0.1789(10) 0.5670(6) 0.080(3) Uani 1 1 d .
H33 H 0.9738 0.2417 0.5996 0.096 Uiso 1 1 calc R
C34 C 0.9234(9) 0.1796(8) 0.4926(5) 0.070(2) Uani 1 1 d .
C35 C 0.0516(15) 0.3175(7) 0.0322(6) 0.105(4) Uani 1 1 d D
H35A H -0.0201 0.3361 -0.0096 0.126 Uiso 1 1 calc R
H35B H 0.1276 0.3221 0.0154 0.126 Uiso 1 1 calc R
Cl1 Cl 0.0686(3) 0.4257(3) 0.10417(17) 0.0996(9) Uani 1 1 d D
Cl2 Cl 0.0279(6) 0.1727(3) 0.0568(3) 0.168(2) Uani 1 1 d D
N1 N 0.1926(4) 0.4941(4) 0.3148(3) 0.0353(10) Uani 1 1 d D
H111 H 0.249(5) 0.504(7) 0.289(4) 0.053 Uiso 1 1 d D
N2 N 0.3487(5) 0.5947(4) 0.5487(2) 0.0350(10) Uani 1 1 d D
H121 H 0.399(6) 0.544(5) 0.579(3) 0.052 Uiso 1 1 d D
N3 N 0.5937(6) 0.3071(5) 0.1616(4) 0.0555(15) Uani 1 1 d D
H131 H 0.586(9) 0.384(3) 0.176(6) 0.083 Uiso 1 1 d D
N4 N 0.8986(7) 0.1556(6) 0.3352(4) 0.0681(18) Uani 1 1 d .
N5 N 0.4958(6) 0.7874(5) 0.3957(3) 0.0451(12) Uani 1 1 d .
N6 N 0.6102(6) 0.8348(5) 0.1866(3) 0.0450(12) Uani 1 1 d .
N7 N 0.7864(4) 0.5548(5) 0.3435(3) 0.0384(10) Uani 1 1 d .
O1 O 0.3067(4) 0.6400(4) 0.2381(2) 0.0395(9) Uani 1 1 d .
O2 O 0.5079(4) 0.5484(3) 0.6809(2) 0.0393(9) Uani 1 1 d .
O3 O 0.4957(4) 0.5218(4) 0.1600(2) 0.0435(10) Uani 1 1 d .
O4 O 0.9748(9) 0.2692(5) 0.4670(4) 0.096(2) Uani 1 1 d .
H4A H 0.9547 0.2617 0.4211 0.144 Uiso 1 1 calc R
O5 O 0.4777(4) 0.6738(4) 0.3953(2) 0.0419(9) Uani 1 1 d .
O6 O 0.4843(9) 0.8548(5) 0.4464(4) 0.091(2) Uani 1 1 d .
O7 O 0.5288(5) 0.8293(4) 0.3419(3) 0.0499(11) Uani 1 1 d .
O8 O 0.4930(4) 0.8055(5) 0.1757(3) 0.0524(11) Uani 1 1 d .
O9 O 0.6454(6) 0.9124(5) 0.1502(4) 0.0699(16) Uani 1 1 d .
O10 O 0.6876(4) 0.7789(5) 0.2353(3) 0.0544(12) Uani 1 1 d .
O11 O 0.7273(4) 0.6241(4) 0.3760(2) 0.0396(9) Uani 1 1 d .
O12 O 0.8896(4) 0.5163(6) 0.3765(3) 0.0635(14) Uani 1 1 d .
O13 O 0.7332(4) 0.5271(4) 0.2749(3) 0.0488(11) Uani 1 1 d .
O14 O 0.411(3) 1.012(3) 0.0633(16) 0.382(16) Uiso 1 1 d D
H14A H 0.4578 0.9567 0.0801 0.572 Uiso 1 1 d R
C36 C 0.3008(18) 0.9524(16) 0.0075(10) 0.143(6) Uiso 1 1 d D
H36A H 0.2266 0.9583 0.0247 0.215 Uiso 1 1 calc R
H36B H 0.3158 0.8681 0.0002 0.215 Uiso 1 1 calc R
H36C H 0.2874 0.9918 -0.0390 0.215 Uiso 1 1 calc R
Yb1 Yb 0.52568(2) 0.63605(2) 0.269269(14) 0.03612(10) Uani 1 1 d .

loop_
_atom_site_aniso_label
_atom_site_aniso_U_11
_atom_site_aniso_U_22
_atom_site_aniso_U_33
_atom_site_aniso_U_23
_atom_site_aniso_U_13
_atom_site_aniso_U_12
C1 0.030(2) 0.039(3) 0.031(2) 0.000(2) 0.007(2) 0.004(2)
C2 0.039(3) 0.043(3) 0.056(4) 0.016(3) 0.012(3) 0.005(3)
C3 0.055(4) 0.045(3) 0.059(4) 0.013(3) 0.010(3) 0.011(3)
C4 0.043(3) 0.059(4) 0.062(4) 0.000(3) 0.005(3) 0.023(3)
C5 0.029(3) 0.067(4) 0.051(4) 0.003(3) 0.013(2) 0.015(3)
C6 0.025(2) 0.045(3) 0.029(2) -0.004(2) 0.0052(19) 0.001(2)
C7 0.030(2) 0.050(3) 0.033(3) -0.004(2) 0.012(2) -0.008(2)
C8 0.042(3) 0.038(3) 0.034(3) 0.006(2) 0.014(2) -0.005(2)
C9 0.046(3) 0.038(3) 0.030(3) 0.010(2) 0.011(2) 0.008(2)
C10 0.039(3) 0.055(3) 0.029(3) 0.002(2) 0.008(2) 0.005(3)
C11 0.043(3) 0.037(3) 0.034(3) 0.013(2) 0.015(2) 0.012(2)
C12 0.045(3) 0.026(2) 0.035(3) 0.002(2) 0.010(2) 0.007(2)
C13 0.074(5) 0.026(3) 0.059(4) 0.011(3) 0.008(4) 0.001(3)
C14 0.086(6) 0.028(3) 0.081(6) -0.004(3) 0.002(5) -0.013(3)
C15 0.069(4) 0.034(3) 0.058(4) -0.007(3) -0.004(3) -0.010(3)
C16 0.049(3) 0.035(3) 0.037(3) 0.002(2) 0.011(2) 0.008(2)
C17 0.036(2) 0.030(2) 0.030(2) 0.005(2) 0.014(2) 0.008(2)
C18 0.039(3) 0.069(4) 0.032(3) 0.004(3) 0.013(2) -0.006(3)
C19 0.046(3) 0.088(5) 0.043(4) 0.016(4) 0.005(3) -0.003(4)
C20 0.050(4) 0.152(10) 0.047(5) 0.035(6) -0.005(4) -0.018(6)
C21 0.064(5) 0.188(13) 0.031(4) -0.002(6) 0.000(4) -0.050(7)
C22 0.065(5) 0.130(8) 0.043(4) -0.036(5) 0.019(4) -0.036(6)
C23 0.041(3) 0.073(4) 0.037(3) -0.013(3) 0.014(3) -0.011(3)
C24 0.066(5) 0.064(4) 0.067(5) -0.025(4) 0.035(4) -0.015(4)
C25 0.076(5) 0.048(4) 0.087(6) 0.011(4) 0.037(5) 0.019(4)
C26 0.077(5) 0.080(5) 0.063(5) 0.006(4) 0.028(4) 0.026(5)
C27 0.088(6) 0.081(6) 0.074(6) 0.008(5) 0.028(5) 0.032(5)
C28 0.050(4) 0.056(4) 0.068(5) -0.009(4) -0.001(3) 0.018(3)
C29 0.043(3) 0.057(4) 0.075(5) 0.005(4) 0.011(3) 0.016(3)
C30 0.053(4) 0.079(6) 0.104(8) -0.002(6) 0.009(5) 0.002(4)
C31 0.078(7) 0.136(11) 0.108(9) 0.051(8) 0.041(7) 0.020(7)
C32 0.074(6) 0.115(9) 0.072(6) 0.007(6) 0.016(5) 0.040(6)
C33 0.092(7) 0.072(5) 0.071(6) 0.002(5) 0.011(5) 0.035(5)
C34 0.070(5) 0.058(4) 0.073(5) -0.005(4) 0.004(4) 0.026(4)
C35 0.161(12) 0.078(6) 0.104(9) 0.010(6) 0.080(9) 0.020(7)
Cl1 0.0832(16) 0.112(2) 0.0879(18) -0.0176(16) 0.0032(14) 0.0018(15)
Cl2 0.254(6) 0.087(2) 0.123(3) 0.022(2) -0.009(3) 0.007(3)
N1 0.033(2) 0.044(2) 0.029(2) 0.0020(19) 0.0107(18) -0.005(2)
N2 0.041(2) 0.040(2) 0.024(2) 0.0078(18) 0.0095(18) 0.005(2)
N3 0.062(4) 0.045(3) 0.066(4) -0.006(3) 0.030(3) 0.011(3)
N4 0.076(4) 0.060(4) 0.065(4) 0.001(3) 0.011(3) 0.019(3)
N5 0.059(3) 0.035(2) 0.048(3) 0.001(2) 0.027(3) 0.005(2)
N6 0.057(3) 0.036(2) 0.050(3) 0.008(2) 0.028(3) -0.001(2)
N7 0.031(2) 0.045(3) 0.043(3) 0.015(2) 0.014(2) 0.006(2)
O1 0.0287(17) 0.047(2) 0.044(2) 0.0139(18) 0.0121(16) 0.0054(17)
O2 0.053(2) 0.0268(17) 0.033(2) 0.0052(15) 0.0045(17) -0.0013(17)
O3 0.050(2) 0.050(2) 0.0284(19) 0.0009(17) 0.0081(17) 0.008(2)
O4 0.144(7) 0.047(3) 0.082(5) -0.003(3) 0.012(5) -0.006(4)
O5 0.053(2) 0.0328(19) 0.044(2) 0.0051(17) 0.0213(19) -0.0018(18)
O6 0.164(7) 0.051(3) 0.088(4) -0.016(3) 0.088(5) -0.004(4)
O7 0.079(3) 0.0282(18) 0.054(3) 0.0043(18) 0.037(2) 0.003(2)
O8 0.044(2) 0.060(3) 0.054(3) 0.027(2) 0.013(2) 0.002(2)
O9 0.084(4) 0.053(3) 0.084(4) 0.032(3) 0.040(3) -0.003(3)
O10 0.038(2) 0.058(3) 0.074(3) 0.026(2) 0.023(2) 0.008(2)
O11 0.0334(18) 0.047(2) 0.039(2) 0.0029(17) 0.0109(16) 0.0038(17)
O12 0.035(2) 0.098(4) 0.059(3) 0.024(3) 0.012(2) 0.022(2)
O13 0.051(2) 0.051(2) 0.045(2) -0.0003(19) 0.013(2) 0.018(2)
Yb1 0.03674(14) 0.03566(14) 0.03781(15) 0.00742(9) 0.01268(10) 0.00462(9)

loop_
_atom_type_symbol
_atom_type_description
_atom_type_scat_dispersion_real
_atom_type_scat_dispersion_imag
_atom_type_scat_source
C C 0.0033 0.0016 'International Tables Vol C Tables 4.2.6.8 and 6.1.1.4'
H H 0.0000 0.0000 'International Tables Vol C Tables 4.2.6.8 and 6.1.1.4'
N N 0.0061 0.0033 'International Tables Vol C Tables 4.2.6.8 and 6.1.1.4'
O O 0.0106 0.0060 'International Tables Vol C Tables 4.2.6.8 and 6.1.1.4'
Yb Yb -0.3850 5.5486 'International Tables Vol C Tables 4.2.6.8 and 6.1.1.4'
Cl Cl 0.1484 0.1585 'International Tables Vol C Tables 4.2.6.8 and 6.1.1.4'

loop_
_geom_angle_atom_site_label_1
_geom_angle_atom_site_label_2
_geom_angle_atom_site_label_3
_geom_angle
_geom_angle_site_symmetry_1
_geom_angle_site_symmetry_3
O1 C1 C2 121.7(5) . .
O1 C1 C6 120.9(5) . .
C2 C1 C6 117.4(5) . .
C3 C2 C1 121.0(6) . .
C3 C2 H2 119.5 . .
C1 C2 H2 119.5 . .
C2 C3 C4 121.3(7) . .
C2 C3 H3 119.4 . .
C4 C3 H3 119.4 . .
C5 C4 C3 120.0(6) . .
C5 C4 H4 120.0 . .
C3 C4 H4 120.0 . .
C4 C5 C6 120.2(6) . .
C4 C5 H5 119.9 . .
C6 C5 H5 119.9 . .
C7 C6 C1 122.1(5) . .
C7 C6 C5 117.7(5) . .
C1 C6 C5 120.2(6) . .
N1 C7 C6 126.1(5) . .
N1 C7 H7 116.9 . .
C6 C7 H7 116.9 . .
N1 C8 C9 110.2(4) . .
N1 C8 H8A 109.6 . .
C9 C8 H8A 109.6 . .
N1 C8 H8B 109.6 . .
C9 C8 H8B 109.6 . .
H8A C8 H8B 108.1 . .
C10 C9 C8 111.5(5) . .
C10 C9 H9A 109.3 . .
C8 C9 H9A 109.3 . .
C10 C9 H9B 109.3 . .
C8 C9 H9B 109.3 . .
H9A C9 H9B 108.0 . .
N2 C10 C9 110.4(5) . .
N2 C10 H10A 109.6 . .
C9 C10 H10A 109.6 . .
N2 C10 H10B 109.6 . .
C9 C10 H10B 109.6 . .
H10A C10 H10B 108.1 . .
N2 C11 C12 123.9(5) . .
N2 C11 H11 118.1 . .
C12 C11 H11 118.1 . .
C17 C12 C13 121.2(5) . .
C17 C12 C11 122.3(5) . .
C13 C12 C11 116.5(5) . .
C14 C13 C12 118.7(6) . .
C14 C13 H13 120.6 . .
C12 C13 H13 120.6 . .
C15 C14 C13 120.7(6) . .
C15 C14 H14 119.7 . .
C13 C14 H14 119.7 . .
C14 C15 C16 122.3(6) . .
C14 C15 H15 118.9 . .
C16 C15 H15 118.9 . .
C15 C16 C17 119.4(6) . .
C15 C16 H16 120.3 . .
C17 C16 H16 120.3 . .
O2 C17 C12 121.3(5) . .
O2 C17 C16 121.0(5) . .
C12 C17 C16 117.7(5) . .
O3 C18 C19 122.3(7) . .
O3 C18 C23 119.5(6) . .
C19 C18 C23 118.2(6) . .
C20 C19 C18 121.4(9) . .
C20 C19 H19 119.3 . .
C18 C19 H19 119.3 . .
C19 C20 C21 119.9(10) . .
C19 C20 H20 120.1 . .
C21 C20 H20 120.1 . .
C22 C21 C20 120.9(8) . .
C22 C21 H21 119.5 . .
C20 C21 H21 119.5 . .
C21 C22 C23 121.4(10) . .
C21 C22 H22 119.3 . .
C23 C22 H22 119.3 . .
C24 C23 C18 122.1(6) . .
C24 C23 C22 119.6(8) . .
C18 C23 C22 118.2(8) . .
N3 C24 C23 125.8(7) . .
N3 C24 H24 117.1 . .
C23 C24 H24 117.1 . .
N3 C25 C26 113.4(7) . .
N3 C25 H25A 108.9 . .
C26 C25 H25A 108.9 . .
N3 C25 H25B 108.9 . .
C26 C25 H25B 108.9 . .
H25A C25 H25B 107.7 . .
C25 C26 C27 112.1(9) . .
C25 C26 H26A 109.2 . .
C27 C26 H26A 109.2 . .
C25 C26 H26B 109.2 . .
C27 C26 H26B 109.2 . .
H26A C26 H26B 107.9 . .
N4 C27 C26 111.9(7) . .
N4 C27 H27A 109.2 . .
C26 C27 H27A 109.2 . .
N4 C27 H27B 109.2 . .
C26 C27 H27B 109.2 . .
H27A C27 H27B 107.9 . .
N4 C28 C29 123.9(8) . .
N4 C28 H28 118.0 . .
C29 C28 H28 118.0 . .
C30 C29 C28 122.8(8) . .
C30 C29 C34 116.9(9) . .
C28 C29 C34 120.3(8) . .
C31 C30 C29 121.5(10) . .
C31 C30 H30 119.2 . .
C29 C30 H30 119.2 . .
C32 C31 C30 118.3(11) . .
C32 C31 H31 120.9 . .
C30 C31 H31 120.9 . .
C33 C32 C31 122.9(11) . .
C33 C32 H32 118.6 . .
C31 C32 H32 118.6 . .
C32 C33 C34 121.9(11) . .
C32 C33 H33 119.1 . .
C34 C33 H33 119.1 . .
O4 C34 C33 121.0(9) . .
O4 C34 C29 120.6(9) . .
C33 C34 C29 118.5(10) . .
Cl2 C35 Cl1 113.4(6) . .
Cl2 C35 H35A 108.9 . .
Cl1 C35 H35A 108.9 . .
Cl2 C35 H35B 108.9 . .
Cl1 C35 H35B 108.9 . .
H35A C35 H35B 107.7 . .
C7 N1 C8 124.3(5) . .
C7 N1 H111 109(5) . .
C8 N1 H111 126(5) . .
C11 N2 C10 125.0(5) . .
C11 N2 H121 111(5) . .
C10 N2 H121 122(5) . .
C24 N3 C25 126.7(7) . .
C24 N3 H131 105(7) . .
C25 N3 H131 129(7) . .
C28 N4 C27 121.6(8) . .
O6 N5 O7 120.8(5) . .
O6 N5 O5 122.1(6) . .
O7 N5 O5 117.0(5) . .
O6 N5 Yb1 177.0(5) . .
O7 N5 Yb1 56.2(3) . .
O5 N5 Yb1 60.9(3) . .
O9 N6 O10 122.0(6) . .
O9 N6 O8 121.4(6) . .
O10 N6 O8 116.5(5) . .
O9 N6 Yb1 177.0(5) . .
O10 N6 Yb1 57.9(3) . .
O8 N6 Yb1 58.7(3) . .
O12 N7 O13 121.4(5) . .
O12 N7 O11 122.1(5) . .
O13 N7 O11 116.5(5) . .
O12 N7 Yb1 175.8(4) . .
O13 N7 Yb1 59.9(3) . .
O11 N7 Yb1 56.8(3) . .
C1 O1 Yb1 151.6(4) . .
C17 O2 Yb1 150.5(4) . 2_666
C18 O3 Yb1 148.4(4) . .
C34 O4 H4A 109.5 . .
N5 O5 Yb1 93.9(3) . .
N5 O7 Yb1 98.9(3) . .
N6 O8 Yb1 96.3(3) . .
N6 O10 Yb1 97.5(3) . .
N7 O11 Yb1 98.4(3) . .
N7 O13 Yb1 95.1(3) . .
C36 O14 H14A 105.6 . .
O14 C36 H36A 109.5 . .
O14 C36 H36B 109.5 . .
H36A C36 H36B 109.5 . .
O14 C36 H36C 109.5 . .
H36A C36 H36C 109.5 . .
H36B C36 H36C 109.5 . .
O3 Yb1 O1 86.70(16) . .
O3 Yb1 O2 84.64(15) . 2_666
O1 Yb1 O2 83.75(15) . 2_666
O3 Yb1 O7 153.14(16) . .
O1 Yb1 O7 85.71(17) . .
O2 Yb1 O7 119.99(15) 2_666 .
O3 Yb1 O11 120.56(15) . .
O1 Yb1 O11 144.66(15) . .
O2 Yb1 O11 77.57(14) 2_666 .
O7 Yb1 O11 78.28(16) . .
O3 Yb1 O10 90.81(18) . .
O1 Yb1 O10 129.97(15) . .
O2 Yb1 O10 145.73(16) 2_666 .
O7 Yb1 O10 74.72(17) . .
O11 Yb1 O10 75.70(15) . .
O3 Yb1 O8 79.96(17) . .
O1 Yb1 O8 80.99(15) . .
O2 Yb1 O8 158.85(15) 2_666 .
O7 Yb1 O8 73.42(17) . .
O11 Yb1 O8 122.88(14) . .
O10 Yb1 O8 49.53(15) . .
O3 Yb1 O5 150.16(15) . .
O1 Yb1 O5 75.38(15) . .
O2 Yb1 O5 70.05(14) 2_666 .
O7 Yb1 O5 50.14(14) . .
O11 Yb1 O5 70.14(14) . .
O10 Yb1 O5 119.00(16) . .
O8 Yb1 O5 119.42(16) . .
O3 Yb1 O13 71.22(15) . .
O1 Yb1 O13 151.94(15) . .
O2 Yb1 O13 77.30(16) 2_666 .
O7 Yb1 O13 121.69(16) . .
O11 Yb1 O13 49.70(14) . .
O10 Yb1 O13 69.13(16) . .
O8 Yb1 O13 110.79(16) . .
O5 Yb1 O13 116.08(15) . .
O3 Yb1 N5 165.85(16) . .
O1 Yb1 N5 79.23(16) . .
O2 Yb1 N5 95.19(15) 2_666 .
O7 Yb1 N5 24.94(15) . .
O11 Yb1 N5 72.98(15) . .
O10 Yb1 N5 97.08(17) . .
O8 Yb1 N5 96.25(17) . .
O5 Yb1 N5 25.21(14) . .
O13 Yb1 N5 122.60(16) . .
O3 Yb1 N6 84.46(16) . .
O1 Yb1 N6 105.79(16) . .
O2 Yb1 N6 165.04(16) 2_666 .
O7 Yb1 N6 72.95(15) . .
O11 Yb1 N6 99.34(15) . .
O10 Yb1 N6 24.57(15) . .
O8 Yb1 N6 24.97(15) . .
O5 Yb1 N6 123.05(14) . .
O13 Yb1 N6 89.50(16) . .
N5 Yb1 N6 97.89(15) . .
O3 Yb1 N7 95.84(15) . .
O1 Yb1 N7 158.20(14) . .
O2 Yb1 N7 74.97(15) 2_666 .
O7 Yb1 N7 100.70(17) . .
O11 Yb1 N7 24.80(14) . .
O10 Yb1 N7 71.74(14) . .
O8 Yb1 N7 120.79(14) . .
O5 Yb1 N7 92.65(15) . .
O13 Yb1 N7 24.96(14) . .
N5 Yb1 N7 97.77(16) . .
N6 Yb1 N7 96.00(15) . .

loop_
_geom_bond_atom_site_label_1
_geom_bond_atom_site_label_2
_geom_bond_distance
_geom_bond_site_symmetry_2
C1 O1 1.299(7) .
C1 C2 1.414(8) .
C1 C6 1.418(8) .
C2 C3 1.371(9) .
C2 H2 0.9300 .
C3 C4 1.390(11) .
C3 H3 0.9300 .
C4 C5 1.362(11) .
C4 H4 0.9300 .
C5 C6 1.422(8) .
C5 H5 0.9300 .
C6 C7 1.409(8) .
C7 N1 1.302(8) .
C7 H7 0.9300 .
C8 N1 1.457(7) .
C8 C9 1.533(8) .
C8 H8A 0.9700 .
C8 H8B 0.9700 .
C9 C10 1.516(8) .
C9 H9A 0.9700 .
C9 H9B 0.9700 .
C10 N2 1.472(7) .
C10 H10A 0.9700 .
C10 H10B 0.9700 .
C11 N2 1.282(8) .
C11 C12 1.441(8) .
C11 H11 0.9300 .
C12 C17 1.405(7) .
C12 C13 1.422(8) .
C13 C14 1.370(11) .
C13 H13 0.9300 .
C14 C15 1.366(11) .
C14 H14 0.9300 .
C15 C16 1.381(8) .
C15 H15 0.9300 .
C16 C17 1.420(8) .
C16 H16 0.9300 .
C17 O2 1.303(6) .
C18 O3 1.318(7) .
C18 C19 1.395(11) .
C18 C23 1.416(10) .
C19 C20 1.365(11) .
C19 H19 0.9300 .
C20 C21 1.405(18) .
C20 H20 0.9300 .
C21 C22 1.307(17) .
C21 H21 0.9300 .
C22 C23 1.439(9) .
C22 H22 0.9300 .
C23 C24 1.404(12) .
C24 N3 1.291(11) .
C24 H24 0.9300 .
C25 N3 1.470(10) .
C25 C26 1.487(13) .
C25 H25A 0.9700 .
C25 H25B 0.9700 .
C26 C27 1.533(12) .
C26 H26A 0.9700 .
C26 H26B 0.9700 .
C27 N4 1.455(12) .
C27 H27A 0.9700 .
C27 H27B 0.9700 .
C28 N4 1.256(12) .
C28 C29 1.423(12) .
C28 H28 0.9300 .
C29 C30 1.395(14) .
C29 C34 1.460(11) .
C30 C31 1.385(17) .
C30 H30 0.9300 .
C31 C32 1.376(17) .
C31 H31 0.9300 .
C32 C33 1.310(16) .
C32 H32 0.9300 .
C33 C34 1.374(14) .
C33 H33 0.9300 .
C34 O4 1.288(12) .
C35 Cl2 1.702(8) .
C35 Cl1 1.726(8) .
C35 H35A 0.9700 .
C35 H35B 0.9700 .
N1 H111 0.894(10) .
N2 H121 0.893(10) .
N3 H131 0.895(10) .
N5 O6 1.219(7) .
N5 O7 1.256(7) .
N5 O5 1.256(6) .
N5 Yb1 2.943(5) .
N6 O9 1.225(7) .
N6 O10 1.251(7) .
N6 O8 1.267(7) .
N6 Yb1 2.982(5) .
N7 O12 1.224(7) .
N7 O13 1.265(7) .
N7 O11 1.266(6) .
N7 Yb1 2.987(5) .
O1 Yb1 2.305(4) .
O2 Yb1 2.319(4) 2_666
O3 Yb1 2.289(4) .
O4 H4A 0.8200 .
O5 Yb1 2.577(4) .
O7 Yb1 2.474(4) .
O8 Yb1 2.564(5) .
O10 Yb1 2.548(5) .
O11 Yb1 2.526(4) .
O13 Yb1 2.594(4) .
O14 C36 1.459(10) .
O14 H14A 0.8200 .
C36 H36A 0.9600 .
C36 H36B 0.9600 .
C36 H36C 0.9600 .
Yb1 O2 2.319(4) 2_666

loop_
_geom_hbond_atom_site_label_D
_geom_hbond_atom_site_label_H
_geom_hbond_atom_site_label_A
_geom_hbond_distance_DH
_geom_hbond_distance_HA
_geom_hbond_distance_DA
_geom_hbond_angle_DHA
_geom_hbond_site_symmetry_A
O4 H4A N4 0.82 1.88 2.609(10) 147.1 .
N3 H131 O13 0.895(10) 2.52(7) 3.182(8) 131(8) .
N3 H131 O3 0.895(10) 1.83(5) 2.634(7) 149(9) .
N2 H121 O11 0.893(10) 2.57(7) 3.032(7) 113(6) 2_666
N2 H121 O2 0.893(10) 1.94(5) 2.661(6) 137(6) .
N1 H111 O2 0.894(10) 2.66(6) 3.316(7) 131(6) 2_666
N1 H111 O1 0.894(10) 1.97(5) 2.683(6) 136(7) .
